data_2237053
loop_
_publ_author_name
'Abdur-Rashid, Kamaluddin'
'Lough, Alan J.'

_publ_section_title
;
 [(<i>R</i>)-2,2-Bis(diphenylphosphanyl)-1,1'-binaphthyl-\k^2^<i>P</i>,<i>P</i>']{2-[(2<i>R</i>)-1,2-diamino-1-(4-methoxyphenyl)-3-methylbutyl]-5-methoxyphenyl-\k<i>C</i>^1^}hydridoruthenium(II)
 benzene monosolvate
;
_journal_coeditor_code VM2180
_journal_issue 12
_journal_name_full 'Acta Crystallographica Section E'
_journal_page_first m1486
_journal_page_last m1487
_journal_paper_doi 10.1107/S1600536812046065
_journal_volume 68
_journal_year 2012
_chemical_formula_iupac '[Ru (C19 H25 N2 O2) H (C44 H32 P2)], C6 H6'
_chemical_formula_moiety 'C63 H58 N2 O2 P2 Ru, C6 H6'
_chemical_formula_sum 'C69 H64 N2 O2 P2 Ru'
_chemical_formula_weight 1116.23
_chemical_name_systematic
;
[(<i>R</i>)-2,2-Bis(diphenylphosphanyl)-1,1'-binaphthyl-
\k^2^<i>P</i>,<i>P</i>']{2-[(2<i>R</i>)-1,2-diamino-1-(4-methoxyphenyl)-
3-methylbutyl]-5-methoxyphenyl-\k<i>C</i>^1^}hydridoruthenium(II)
benzene monosolvate
;
_space_group_IT_number 5
_symmetry_cell_setting monoclinic
_symmetry_space_group_name_Hall 'C 2y'
_symmetry_space_group_name_H-M 'C 1 2 1'
_atom_sites_solution_hydrogens geom
_atom_sites_solution_primary direct
_atom_sites_solution_secondary difmap
_cell_angle_alpha 90.00
_cell_angle_beta 103.9670(10)
_cell_angle_gamma 90.00
_cell_formula_units_Z 4
_cell_length_a 38.8848(8)
_cell_length_b 13.5741(3)
_cell_length_c 10.8871(2)
_cell_measurement_reflns_used 11534
_cell_measurement_temperature 150.0(10)
_cell_measurement_theta_max 27.5
_cell_measurement_theta_min 2.7
_cell_volume 5576.6(2)
_computing_cell_refinement 'DENZO-SMN (Otwinowski & Minor, 1997)'
_computing_data_collection 'COLLECT (Nonius, 2002)'
_computing_data_reduction 'DENZO-SMN (Otwinowski & Minor, 1997)'
_computing_molecular_graphics 'SHELXTL (Sheldrick, 2008)'
_computing_publication_material 'SHELXTL (Sheldrick, 2008)'
_computing_structure_refinement 'SHELXTL (Sheldrick, 2008)'
_computing_structure_solution 'SIR92 (Altomare <i>et al.</i>, 1994)'
_diffrn_ambient_temperature 150.0(10)
_diffrn_detector_area_resol_mean 9
_diffrn_measured_fraction_theta_full 0.994
_diffrn_measured_fraction_theta_max 0.994
_diffrn_measurement_device_type 'Nonius KappaCCD'
_diffrn_measurement_method '\f scans and \w scans with \k offsets'
_diffrn_radiation_monochromator graphite
_diffrn_radiation_source 'fine-focus sealed tube'
_diffrn_radiation_type MoK\a
_diffrn_radiation_wavelength 0.71073
_diffrn_reflns_av_R_equivalents 0.051
_diffrn_reflns_av_sigmaI/netI 0.070
_diffrn_reflns_limit_h_max 50
_diffrn_reflns_limit_h_min -50
_diffrn_reflns_limit_k_max 17
_diffrn_reflns_limit_k_min -17
_diffrn_reflns_limit_l_max 14
_diffrn_reflns_limit_l_min -14
_diffrn_reflns_number 21246
_diffrn_reflns_theta_full 27.46
_diffrn_reflns_theta_max 27.46
_diffrn_reflns_theta_min 2.66
_diffrn_standards_number 0
_exptl_absorpt_coefficient_mu 0.387
_exptl_absorpt_correction_T_max 0.9094
_exptl_absorpt_correction_T_min 0.8764
_exptl_absorpt_correction_type multi-scan
_exptl_absorpt_process_details '(SORTAV; Blessing, 1995)'
_exptl_crystal_colour yellow
_exptl_crystal_density_diffrn 1.330
_exptl_crystal_density_method 'not measured'
_exptl_crystal_description block
_exptl_crystal_F_000 2328
_exptl_crystal_size_max 0.35
_exptl_crystal_size_mid 0.32
_exptl_crystal_size_min 0.25
_refine_diff_density_max 0.543
_refine_diff_density_min -0.540
_refine_ls_abs_structure_details 'Flack (1983), 4924 Friedel pairs'
_refine_ls_abs_structure_Flack -0.045(19)
_refine_ls_extinction_coef 0.00045(11)
_refine_ls_extinction_expression Fc^*^=kFc[1+0.001xFc^2^\l^3^/sin(2\q)]^-1/4^
_refine_ls_extinction_method 'SHELXTL (Sheldrick, 2008)'
_refine_ls_goodness_of_fit_ref 1.036
_refine_ls_hydrogen_treatment mixed
_refine_ls_matrix_type full
_refine_ls_number_parameters 698
_refine_ls_number_reflns 11534
_refine_ls_number_restraints 1
_refine_ls_restrained_S_all 1.036
_refine_ls_R_factor_all 0.0510
_refine_ls_R_factor_gt 0.0392
_refine_ls_shift/su_max 0.002
_refine_ls_shift/su_mean 0.000
_refine_ls_structure_factor_coef Fsqd
_refine_ls_weighting_details 'calc w=1/[\s^2^(Fo^2^)+(0.0286P)^2^+2.2793P] where P=(Fo^2^+2Fc^2^)/3'
_refine_ls_weighting_scheme calc
_refine_ls_wR_factor_gt 0.0835
_refine_ls_wR_factor_ref 0.0888
_reflns_number_gt 10079
_reflns_number_total 11534
_reflns_threshold_expression I>2\s(I)
_cod_data_source_file vm2180.cif
_cod_data_source_block I
_cod_depositor_comments
;
 Removing duplicate rows from the ATOM_TYPE loop.

 Antanas Vaitkus,
 2018-08-07
;
_cod_original_sg_symbol_H-M 'C 2'
_cod_database_code 2237053
_cod_database_fobs_code 2237053

loop_
_symmetry_equiv_pos_as_xyz
'x, y, z'
'-x, y, -z'
'x+1/2, y+1/2, z'
'-x+1/2, y+1/2, -z'

loop_
_atom_site_type_symbol
_atom_site_label
_atom_site_fract_x
_atom_site_fract_y
_atom_site_fract_z
_atom_site_U_iso_or_equiv
_atom_site_adp_type
_atom_site_calc_flag
_atom_site_refinement_flags
_atom_site_occupancy
_atom_site_symmetry_multiplicity
Ru Ru1 0.365924(6) 0.782933(18) 0.603130(19) 0.02226(7) Uani d . 1 1
H H1RU 0.3380(8) 0.809(3) 0.685(3) 0.029(9) Uiso d . 1 1
P P1 0.40933(2) 0.81338(6) 0.77366(7) 0.02362(18) Uani d . 1 1
P P2 0.35821(2) 0.94374(6) 0.54146(7) 0.02201(17) Uani d . 1 1
O O1 0.33911(8) 0.4662(2) 0.8879(2) 0.0368(7) Uani d . 1 1
O O2 0.44751(7) 0.3603(2) 0.1801(2) 0.0398(6) Uani d . 1 1
N N1 0.32414(7) 0.7297(2) 0.4435(3) 0.0275(6) Uani d . 1 1
H H1B 0.3095(10) 0.778(4) 0.392(4) 0.056(11) Uiso d . 1 1
H H1C 0.3104(12) 0.705(3) 0.489(4) 0.048(13) Uiso d . 1 1
N N2 0.39494(7) 0.6998(2) 0.4842(3) 0.0247(6) Uani d . 1 1
H H2A 0.4178(11) 0.684(3) 0.534(3) 0.039(11) Uiso d . 1 1
H H2B 0.3993(9) 0.725(3) 0.428(3) 0.016(9) Uiso d . 1 1
C C1 0.33628(8) 0.6555(2) 0.3619(3) 0.0254(7) Uani d . 1 1
H H1A 0.3421 0.6927 0.2903 0.031 Uiso calc R 1 1
C C2 0.37185(8) 0.6111(2) 0.4411(3) 0.0236(6) Uani d . 1 1
C C3 0.30748(10) 0.5792(3) 0.3020(3) 0.0317(8) Uani d . 1 1
H H3A 0.3198 0.5172 0.2871 0.038 Uiso calc R 1 1
C C4 0.28619(11) 0.6170(4) 0.1732(4) 0.0482(11) Uani d . 1 1
H H4A 0.2681 0.5684 0.1354 0.072 Uiso calc R 1 1
H H4B 0.3022 0.6272 0.1172 0.072 Uiso calc R 1 1
H H4C 0.2747 0.6794 0.1848 0.072 Uiso calc R 1 1
C C5 0.28160(9) 0.5531(3) 0.3852(3) 0.0368(8) Uani d . 1 1
H H5A 0.2951 0.5361 0.4707 0.055 Uiso calc R 1 1
H H5B 0.2669 0.4969 0.3481 0.055 Uiso calc R 1 1
H H5C 0.2664 0.6099 0.3894 0.055 Uiso calc R 1 1
C C6 0.36574(8) 0.5661(3) 0.5624(3) 0.0260(7) Uani d . 1 1
C C7 0.36063(8) 0.4660(3) 0.5759(3) 0.0279(7) Uani d . 1 1
H H7A 0.3635 0.4223 0.5109 0.033 Uiso calc R 1 1
C C8 0.35141(9) 0.4281(3) 0.6828(3) 0.0315(7) Uani d . 1 1
H H8A 0.3475 0.3595 0.6909 0.038 Uiso calc R 1 1
C C9 0.34817(9) 0.4944(3) 0.7772(3) 0.0294(7) Uani d . 1 1
C C10 0.35333(9) 0.5946(2) 0.7629(3) 0.0279(7) Uani d . 1 1
H H10A 0.3507 0.6378 0.8288 0.033 Uiso calc R 1 1
C C11 0.36215(8) 0.6352(2) 0.6568(3) 0.0237(6) Uani d . 1 1
C C12 0.33415(11) 0.3639(3) 0.9057(4) 0.0443(10) Uani d . 1 1
H H12A 0.3284 0.3535 0.9876 0.066 Uiso calc R 1 1
H H12B 0.3559 0.3282 0.9039 0.066 Uiso calc R 1 1
H H12C 0.3147 0.3394 0.8378 0.066 Uiso calc R 1 1
C C13 0.39027(8) 0.5435(2) 0.3657(3) 0.0266(7) Uani d . 1 1
C C14 0.38130(9) 0.5383(3) 0.2346(3) 0.0315(8) Uani d . 1 1
H H14A 0.3621 0.5770 0.1888 0.038 Uiso calc R 1 1
C C15 0.39949(9) 0.4781(3) 0.1678(3) 0.0325(8) Uani d . 1 1
H H15A 0.3926 0.4755 0.0780 0.039 Uiso calc R 1 1
C C16 0.42779(9) 0.4219(3) 0.2338(3) 0.0320(7) Uani d . 1 1
C C17 0.43839(9) 0.4296(3) 0.3658(3) 0.0320(8) Uani d . 1 1
H H17A 0.4584 0.3936 0.4113 0.038 Uiso calc R 1 1
C C18 0.41996(9) 0.4893(3) 0.4300(3) 0.0308(7) Uani d . 1 1
H H18A 0.4275 0.4939 0.5196 0.037 Uiso calc R 1 1
C C19 0.43718(12) 0.3472(3) 0.0455(4) 0.0470(10) Uani d . 1 1
H H19A 0.4545 0.3050 0.0188 0.071 Uiso calc R 1 1
H H19B 0.4363 0.4114 0.0038 0.071 Uiso calc R 1 1
H H19C 0.4137 0.3163 0.0221 0.071 Uiso calc R 1 1
C C20 0.37929(8) 1.0340(2) 0.7784(3) 0.0242(6) Uani d . 1 1
C C21 0.35121(8) 1.0207(2) 0.6733(3) 0.0249(7) Uani d . 1 1
C C22 0.31719(8) 1.0571(3) 0.6782(3) 0.0287(7) Uani d . 1 1
H H22A 0.2982 1.0527 0.6048 0.034 Uiso calc R 1 1
C C23 0.31115(9) 1.0981(3) 0.7854(3) 0.0328(8) Uani d . 1 1
H H23A 0.2882 1.1226 0.7848 0.039 Uiso calc R 1 1
C C24 0.33835(10) 1.1045(3) 0.8968(3) 0.0298(8) Uani d . 1 1
C C25 0.33263(10) 1.1434(3) 1.0118(3) 0.0346(8) Uani d . 1 1
H H25A 0.3095 1.1645 1.0145 0.042 Uiso calc R 1 1
C C26 0.35911(11) 1.1509(3) 1.1161(3) 0.0403(9) Uani d . 1 1
H H26A 0.3548 1.1785 1.1912 0.048 Uiso calc R 1 1
C C27 0.39342(11) 1.1178(3) 1.1146(3) 0.0414(9) Uani d . 1 1
H H27A 0.4119 1.1215 1.1895 0.050 Uiso calc R 1 1
C C28 0.40020(10) 1.0803(3) 1.0063(3) 0.0322(8) Uani d . 1 1
H H28A 0.4235 1.0592 1.0065 0.039 Uiso calc R 1 1
C C29 0.37304(9) 1.0725(2) 0.8940(3) 0.0270(7) Uani d . 1 1
C C30 0.41747(8) 1.0206(2) 0.7768(3) 0.0227(6) Uani d . 1 1
C C31 0.43490(8) 0.9308(3) 0.7890(3) 0.0250(7) Uani d . 1 1
C C32 0.47271(9) 0.9318(3) 0.8113(3) 0.0300(7) Uani d . 1 1
H H32A 0.4853 0.8714 0.8274 0.036 Uiso calc R 1 1
C C33 0.49113(9) 1.0167(3) 0.8102(3) 0.0306(8) Uani d . 1 1
H H33A 0.5162 1.0143 0.8253 0.037 Uiso calc R 1 1
C C34 0.47370(8) 1.1086(3) 0.7871(3) 0.0275(7) Uani d . 1 1
C C35 0.49190(9) 1.1972(3) 0.7781(3) 0.0342(8) Uani d . 1 1
H H35A 0.5168 1.1957 0.7875 0.041 Uiso calc R 1 1
C C36 0.47426(8) 1.2858(4) 0.7560(3) 0.0349(7) Uani d . 1 1
H H36A 0.4868 1.3447 0.7487 0.042 Uiso calc R 1 1
C C37 0.43762(8) 1.2884(3) 0.7444(3) 0.0327(7) Uani d . 1 1
H H37A 0.4254 1.3495 0.7301 0.039 Uiso calc R 1 1
C C38 0.41919(9) 1.2040(2) 0.7533(3) 0.0272(7) Uani d . 1 1
H H38A 0.3944 1.2077 0.7459 0.033 Uiso calc R 1 1
C C39 0.43620(8) 1.1113(2) 0.7731(3) 0.0250(7) Uani d . 1 1
C C41 0.31730(8) 0.9610(2) 0.4156(3) 0.0256(7) Uani d . 1 1
C C42 0.28469(9) 0.9283(3) 0.4369(3) 0.0295(7) Uani d . 1 1
H H42A 0.2840 0.9022 0.5172 0.035 Uiso calc R 1 1
C C43 0.25372(9) 0.9338(3) 0.3420(3) 0.0384(8) Uani d . 1 1
H H43A 0.2318 0.9140 0.3585 0.046 Uiso calc R 1 1
C C44 0.25466(10) 0.9684(3) 0.2222(4) 0.0493(11) Uani d . 1 1
H H44A 0.2335 0.9732 0.1572 0.059 Uiso calc R 1 1
C C45 0.28661(11) 0.9954(4) 0.1995(4) 0.0485(11) Uani d . 1 1
H H45A 0.2876 1.0158 0.1169 0.058 Uiso calc R 1 1
C C46 0.31755(10) 0.9933(3) 0.2953(3) 0.0347(9) Uani d . 1 1
H H46A 0.3392 1.0144 0.2779 0.042 Uiso calc R 1 1
C C51 0.39023(8) 1.0214(3) 0.4854(3) 0.0270(7) Uani d . 1 1
C C52 0.42172(9) 0.9793(3) 0.4729(3) 0.0354(8) Uani d . 1 1
H H52A 0.4252 0.9102 0.4825 0.042 Uiso calc R 1 1
C C53 0.44850(10) 1.0390(4) 0.4461(3) 0.0517(12) Uani d . 1 1
H H53A 0.4700 1.0101 0.4371 0.062 Uiso calc R 1 1
C C54 0.44376(12) 1.1387(4) 0.4328(4) 0.0570(14) Uani d . 1 1
H H54A 0.4623 1.1787 0.4168 0.068 Uiso calc R 1 1
C C55 0.41235(13) 1.1818(3) 0.4424(3) 0.0487(11) Uani d . 1 1
H H55A 0.4089 1.2508 0.4311 0.058 Uiso calc R 1 1
C C56 0.38568(10) 1.1226(3) 0.4688(3) 0.0348(8) Uani d . 1 1
H H56A 0.3640 1.1520 0.4756 0.042 Uiso calc R 1 1
C C61 0.44425(9) 0.7199(3) 0.7828(3) 0.0303(7) Uani d . 1 1
C C62 0.46595(9) 0.7245(3) 0.6967(3) 0.0332(8) Uani d . 1 1
H H62A 0.4641 0.7800 0.6424 0.040 Uiso calc R 1 1
C C63 0.48997(10) 0.6504(3) 0.6887(4) 0.0408(9) Uani d . 1 1
H H63A 0.5047 0.6554 0.6308 0.049 Uiso calc R 1 1
C C64 0.49206(12) 0.5694(3) 0.7665(5) 0.0534(12) Uani d . 1 1
H H64A 0.5086 0.5185 0.7634 0.064 Uiso calc R 1 1
C C65 0.47035(12) 0.5619(3) 0.8486(4) 0.0543(11) Uani d . 1 1
H H65A 0.4714 0.5046 0.8995 0.065 Uiso calc R 1 1
C C66 0.44688(10) 0.6369(3) 0.8581(4) 0.0406(9) Uani d . 1 1
H H66A 0.4325 0.6312 0.9170 0.049 Uiso calc R 1 1
C C71 0.40170(9) 0.8134(2) 0.9349(3) 0.0298(7) Uani d . 1 1
C C72 0.36758(9) 0.8250(3) 0.9506(3) 0.0327(7) Uani d . 1 1
H H72A 0.3480 0.8238 0.8788 0.039 Uiso calc R 1 1
C C73 0.36170(11) 0.8386(3) 1.0712(3) 0.0396(9) Uani d . 1 1
H H73A 0.3382 0.8465 1.0806 0.048 Uiso calc R 1 1
C C74 0.38965(12) 0.8404(3) 1.1762(3) 0.0429(10) Uani d . 1 1
H H74A 0.3856 0.8518 1.2576 0.052 Uiso calc R 1 1
C C75 0.42389(12) 0.8256(3) 1.1626(3) 0.0474(10) Uani d . 1 1
H H75A 0.4431 0.8239 1.2354 0.057 Uiso calc R 1 1
C C76 0.43013(10) 0.8134(3) 1.0431(3) 0.0386(9) Uani d . 1 1
H H76A 0.4537 0.8049 1.0344 0.046 Uiso calc R 1 1
C C1S 0.23578(10) 0.2324(4) 0.2839(5) 0.113(3) Uani d G 1 1
H H1SA 0.2148 0.2043 0.2993 0.135 Uiso calc R 1 1
C C2S 0.23558(14) 0.2706(5) 0.1653(4) 0.141(4) Uani d G 1 1
H H2SA 0.2145 0.2686 0.0996 0.170 Uiso calc R 1 1
C C3S 0.2662(2) 0.3117(4) 0.1429(4) 0.134(4) Uani d G 1 1
H H3SA 0.2661 0.3378 0.0619 0.160 Uiso calc R 1 1
C C4S 0.29709(15) 0.3146(3) 0.2392(7) 0.119(3) Uani d G 1 1
H H4SA 0.3180 0.3427 0.2239 0.143 Uiso calc R 1 1
C C5S 0.29729(9) 0.2764(4) 0.3578(5) 0.101(2) Uani d G 1 1
H H5SA 0.3184 0.2784 0.4236 0.122 Uiso calc R 1 1
C C6S 0.26664(14) 0.2353(3) 0.3802(4) 0.0886(18) Uani d G 1 1
H H6SA 0.2668 0.2092 0.4613 0.106 Uiso calc R 1 1

loop_
_atom_site_aniso_label
_atom_site_aniso_U_11
_atom_site_aniso_U_22
_atom_site_aniso_U_33
_atom_site_aniso_U_12
_atom_site_aniso_U_13
_atom_site_aniso_U_23
Ru1 0.01979(11) 0.02082(11) 0.02517(11) -0.00075(12) 0.00348(8) -0.00106(12)
P1 0.0211(4) 0.0227(4) 0.0256(4) 0.0000(3) 0.0029(3) -0.0001(3)
P2 0.0188(4) 0.0225(4) 0.0243(4) -0.0010(3) 0.0042(3) -0.0011(3)
O1 0.0467(17) 0.0315(16) 0.0327(14) -0.0044(13) 0.0104(12) 0.0072(12)
O2 0.0353(14) 0.0433(15) 0.0419(14) 0.0072(12) 0.0116(12) -0.0109(11)
N1 0.0214(14) 0.0269(16) 0.0313(14) 0.0012(12) 0.0005(12) -0.0045(12)
N2 0.0241(15) 0.0223(15) 0.0274(14) -0.0010(12) 0.0057(12) 0.0008(12)
C1 0.0222(15) 0.0253(17) 0.0267(15) 0.0007(13) 0.0018(12) -0.0021(13)
C2 0.0245(16) 0.0203(16) 0.0246(15) -0.0034(13) 0.0029(12) -0.0023(12)
C3 0.0270(19) 0.0313(19) 0.0344(18) -0.0028(16) 0.0027(14) -0.0073(15)
C4 0.034(2) 0.072(3) 0.034(2) -0.008(2) -0.0001(16) -0.008(2)
C5 0.0269(18) 0.038(2) 0.0444(19) -0.0074(16) 0.0065(15) -0.0074(16)
C6 0.0210(16) 0.0236(17) 0.0317(16) -0.0005(14) 0.0028(13) 0.0007(14)
C7 0.0231(16) 0.0248(17) 0.0351(17) 0.0013(14) 0.0060(13) -0.0031(14)
C8 0.0289(18) 0.0214(17) 0.0419(18) -0.0012(14) 0.0039(14) 0.0054(15)
C9 0.0239(17) 0.0295(18) 0.0330(17) 0.0019(14) 0.0031(13) 0.0090(14)
C10 0.0274(17) 0.0253(18) 0.0288(16) -0.0030(14) 0.0029(13) 0.0022(13)
C11 0.0204(15) 0.0226(16) 0.0269(15) -0.0017(13) 0.0031(12) 0.0026(13)
C12 0.049(2) 0.034(2) 0.052(2) -0.0016(19) 0.017(2) 0.0153(18)
C13 0.0233(16) 0.0259(17) 0.0305(16) 0.0002(14) 0.0059(12) -0.0012(13)
C14 0.0284(18) 0.036(2) 0.0293(16) 0.0030(15) 0.0051(13) -0.0003(15)
C15 0.0311(19) 0.034(2) 0.0316(18) -0.0008(16) 0.0060(15) -0.0009(15)
C16 0.0301(18) 0.0269(18) 0.0417(18) -0.0060(15) 0.0137(15) -0.0072(15)
C17 0.0264(18) 0.033(2) 0.0357(18) 0.0039(16) 0.0048(14) 0.0006(16)
C18 0.0291(18) 0.0301(18) 0.0307(17) 0.0012(15) 0.0025(14) -0.0027(14)
C19 0.052(2) 0.050(3) 0.043(2) 0.008(2) 0.0173(19) -0.0104(19)
C20 0.0245(16) 0.0206(16) 0.0281(15) 0.0001(13) 0.0077(12) -0.0001(13)
C21 0.0231(16) 0.0236(17) 0.0284(15) 0.0008(14) 0.0067(12) 0.0020(13)
C22 0.0197(16) 0.0310(19) 0.0350(17) 0.0024(14) 0.0057(13) -0.0044(14)
C23 0.0244(17) 0.034(2) 0.0435(19) 0.0001(15) 0.0141(15) -0.0099(16)
C24 0.033(2) 0.026(2) 0.0345(19) -0.0032(16) 0.0158(16) -0.0049(15)
C25 0.038(2) 0.030(2) 0.042(2) 0.0004(16) 0.0214(16) -0.0015(16)
C26 0.063(3) 0.032(2) 0.0300(18) 0.0003(18) 0.0198(17) -0.0032(15)
C27 0.051(2) 0.043(2) 0.0293(18) 0.001(2) 0.0080(17) -0.0016(17)
C28 0.0345(19) 0.0322(19) 0.0303(16) 0.0040(16) 0.0082(14) -0.0018(14)
C29 0.0328(18) 0.0225(16) 0.0274(15) -0.0036(14) 0.0102(13) 0.0001(13)
C30 0.0215(15) 0.0239(16) 0.0223(14) -0.0029(13) 0.0047(11) -0.0049(12)
C31 0.0231(16) 0.0268(18) 0.0250(15) -0.0019(14) 0.0055(12) 0.0014(13)
C32 0.0231(16) 0.0271(18) 0.0384(17) 0.0051(14) 0.0046(13) -0.0030(14)
C33 0.0170(16) 0.0304(19) 0.0440(19) -0.0010(14) 0.0066(14) -0.0070(16)
C34 0.0240(16) 0.0285(18) 0.0309(16) -0.0037(14) 0.0081(13) -0.0062(13)
C35 0.0257(17) 0.034(2) 0.0443(19) -0.0078(15) 0.0114(15) -0.0054(16)
C36 0.0359(16) 0.0251(15) 0.0465(16) -0.006(2) 0.0157(13) -0.003(2)
C37 0.0356(16) 0.0276(17) 0.0356(14) 0.001(2) 0.0096(12) -0.0017(19)
C38 0.0261(17) 0.0268(18) 0.0278(15) -0.0022(14) 0.0050(13) -0.0022(13)
C39 0.0247(16) 0.0262(17) 0.0241(15) -0.0033(14) 0.0061(12) -0.0070(13)
C41 0.0217(16) 0.0221(16) 0.0323(16) -0.0023(13) 0.0053(13) -0.0041(13)
C42 0.0265(17) 0.0284(18) 0.0319(16) -0.0002(15) 0.0036(13) -0.0019(14)
C43 0.0257(18) 0.040(2) 0.046(2) 0.0023(17) 0.0025(15) 0.0000(17)
C44 0.031(2) 0.063(3) 0.044(2) -0.010(2) -0.0103(16) 0.009(2)
C45 0.038(2) 0.068(3) 0.033(2) -0.013(2) -0.0042(16) 0.011(2)
C46 0.0270(19) 0.043(2) 0.0316(18) -0.0062(17) 0.0020(15) 0.0018(16)
C51 0.0241(16) 0.0345(19) 0.0206(14) -0.0043(15) 0.0018(12) -0.0033(13)
C52 0.0264(18) 0.053(2) 0.0267(16) -0.0031(16) 0.0074(13) -0.0045(15)
C53 0.029(2) 0.097(4) 0.0314(19) -0.015(2) 0.0104(15) -0.008(2)
C54 0.050(3) 0.090(4) 0.031(2) -0.050(3) 0.0090(18) -0.005(2)
C55 0.071(3) 0.046(2) 0.0299(18) -0.032(2) 0.0137(18) -0.0001(17)
C56 0.043(2) 0.036(2) 0.0254(16) -0.0092(18) 0.0075(15) -0.0007(15)
C61 0.0243(17) 0.0277(18) 0.0347(17) 0.0008(14) -0.0011(13) -0.0042(14)
C62 0.0271(18) 0.033(2) 0.0359(18) 0.0049(15) 0.0010(14) -0.0093(15)
C63 0.0277(18) 0.037(2) 0.056(2) 0.0038(16) 0.0061(16) -0.0146(18)
C64 0.034(2) 0.041(3) 0.083(3) 0.008(2) 0.009(2) -0.007(2)
C65 0.047(3) 0.033(2) 0.079(3) 0.009(2) 0.007(2) 0.011(2)
C66 0.033(2) 0.032(2) 0.054(2) -0.0013(17) 0.0036(17) 0.0073(18)
C71 0.0344(17) 0.0259(18) 0.0279(15) -0.0046(14) 0.0053(13) 0.0002(12)
C72 0.0350(19) 0.0342(18) 0.0291(16) -0.0041(15) 0.0084(14) -0.0033(14)
C73 0.042(2) 0.044(2) 0.0365(18) -0.0026(18) 0.0168(16) -0.0014(17)
C74 0.063(3) 0.041(2) 0.0257(18) -0.007(2) 0.0133(17) 0.0020(16)
C75 0.057(3) 0.053(2) 0.0252(17) -0.008(2) -0.0026(16) 0.0030(16)
C76 0.0342(18) 0.046(2) 0.0329(16) -0.0025(16) 0.0026(14) 0.0028(15)
C1S 0.059(4) 0.151(7) 0.138(6) -0.013(4) 0.044(4) -0.062(5)
C2S 0.104(6) 0.227(11) 0.082(4) 0.089(7) 0.000(4) -0.020(6)
C3S 0.199(9) 0.117(8) 0.111(6) 0.067(7) 0.090(7) 0.006(5)
C4S 0.128(7) 0.055(4) 0.215(9) -0.013(4) 0.120(7) -0.041(5)
C5S 0.063(3) 0.070(4) 0.158(6) 0.010(4) 0.000(4) -0.055(5)
C6S 0.110(5) 0.067(4) 0.088(4) 0.010(4) 0.024(4) 0.005(3)

loop_
_atom_type_symbol
_atom_type_description
_atom_type_scat_dispersion_real
_atom_type_scat_dispersion_imag
_atom_type_scat_source
C C 0.0033 0.0016 'International Tables Vol C Tables 4.2.6.8 and 6.1.1.4'
H H 0.0000 0.0000 'International Tables Vol C Tables 4.2.6.8 and 6.1.1.4'
N N 0.0061 0.0033 'International Tables Vol C Tables 4.2.6.8 and 6.1.1.4'
O O 0.0106 0.0060 'International Tables Vol C Tables 4.2.6.8 and 6.1.1.4'
P P 0.1023 0.0942 'International Tables Vol C Tables 4.2.6.8 and 6.1.1.4'
Ru Ru -1.2594 0.8363 'International Tables Vol C Tables 4.2.6.8 and 6.1.1.4'

loop_
_geom_angle_atom_site_label_1
_geom_angle_atom_site_label_2
_geom_angle_atom_site_label_3
_geom_angle
H1RU Ru1 C11 87.1(12)
H1RU Ru1 N1 92.4(11)
C11 Ru1 N1 79.53(12)
H1RU Ru1 N2 160.8(12)
C11 Ru1 N2 75.93(12)
N1 Ru1 N2 75.76(10)
H1RU Ru1 P1 88.4(11)
C11 Ru1 P1 92.01(8)
N1 Ru1 P1 171.43(9)
N2 Ru1 P1 101.01(8)
H1RU Ru1 P2 84.1(12)
C11 Ru1 P2 168.64(8)
N1 Ru1 P2 93.57(9)
N2 Ru1 P2 111.33(8)
P1 Ru1 P2 95.00(3)
C61 P1 C71 103.52(15)
C61 P1 C31 102.32(16)
C71 P1 C31 96.82(14)
C61 P1 Ru1 108.53(11)
C71 P1 Ru1 121.91(11)
C31 P1 Ru1 120.94(10)
C51 P2 C41 102.20(14)
C51 P2 C21 99.88(15)
C41 P2 C21 104.05(14)
C51 P2 Ru1 126.36(12)
C41 P2 Ru1 111.59(11)
C21 P2 Ru1 110.25(10)
C9 O1 C12 117.3(3)
C16 O2 C19 118.0(3)
H1C N1 H1B 104(4)
H1C N1 C1 114(3)
H1B N1 C1 110(3)
H1C N1 Ru1 97(3)
H1B N1 Ru1 117(3)
C1 N1 Ru1 114.41(19)
H2B N2 H2A 102(3)
H2B N2 C2 110(3)
H2A N2 C2 113(2)
H2B N2 Ru1 119(3)
H2A N2 Ru1 109(2)
C2 N2 Ru1 103.85(19)
N1 C1 C3 113.6(3)
N1 C1 C2 107.3(2)
C3 C1 C2 115.3(3)
N1 C1 H1A 106.7
C3 C1 H1A 106.7
C2 C1 H1A 106.7
N2 C2 C13 109.1(3)
N2 C2 C6 104.8(2)
C13 C2 C6 114.7(3)
N2 C2 C1 104.1(3)
C13 C2 C1 113.8(2)
C6 C2 C1 109.3(3)
C4 C3 C5 109.1(3)
C4 C3 C1 109.7(3)
C5 C3 C1 114.4(3)
C4 C3 H3A 107.8
C5 C3 H3A 107.8
C1 C3 H3A 107.8
C3 C4 H4A 109.5
C3 C4 H4B 109.5
H4A C4 H4B 109.5
C3 C4 H4C 109.5
H4A C4 H4C 109.5
H4B C4 H4C 109.5
C3 C5 H5A 109.5
C3 C5 H5B 109.5
H5A C5 H5B 109.5
C3 C5 H5C 109.5
H5A C5 H5C 109.5
H5B C5 H5C 109.5
C7 C6 C11 121.9(3)
C7 C6 C2 122.7(3)
C11 C6 C2 115.1(3)
C6 C7 C8 121.5(3)
C6 C7 H7A 119.3
C8 C7 H7A 119.3
C9 C8 C7 117.6(3)
C9 C8 H8A 121.2
C7 C8 H8A 121.2
O1 C9 C10 116.2(3)
O1 C9 C8 123.3(3)
C10 C9 C8 120.6(3)
C9 C10 C11 123.4(3)
C9 C10 H10A 118.3
C11 C10 H10A 118.3
C10 C11 C6 115.2(3)
C10 C11 Ru1 130.8(2)
C6 C11 Ru1 113.7(2)
O1 C12 H12A 109.5
O1 C12 H12B 109.5
H12A C12 H12B 109.5
O1 C12 H12C 109.5
H12A C12 H12C 109.5
H12B C12 H12C 109.5
C14 C13 C18 117.3(3)
C14 C13 C2 123.5(3)
C18 C13 C2 119.0(3)
C13 C14 C15 122.2(3)
C13 C14 H14A 118.9
C15 C14 H14A 118.9
C16 C15 C14 119.3(3)
C16 C15 H15A 120.3
C14 C15 H15A 120.3
O2 C16 C15 125.0(3)
O2 C16 C17 115.6(3)
C15 C16 C17 119.4(3)
C18 C17 C16 120.3(3)
C18 C17 H17A 119.9
C16 C17 H17A 119.9
C17 C18 C13 121.3(3)
C17 C18 H18A 119.3
C13 C18 H18A 119.3
O2 C19 H19A 109.5
O2 C19 H19B 109.5
H19A C19 H19B 109.5
O2 C19 H19C 109.5
H19A C19 H19C 109.5
H19B C19 H19C 109.5
C21 C20 C29 120.2(3)
C21 C20 C30 123.9(3)
C29 C20 C30 115.6(3)
C20 C21 C22 118.4(3)
C20 C21 P2 118.6(2)
C22 C21 P2 122.5(2)
C23 C22 C21 121.8(3)
C23 C22 H22A 119.1
C21 C22 H22A 119.1
C22 C23 C24 121.0(3)
C22 C23 H23A 119.5
C24 C23 H23A 119.5
C23 C24 C25 122.4(3)
C23 C24 C29 118.8(3)
C25 C24 C29 118.8(3)
C26 C25 C24 121.5(3)
C26 C25 H25A 119.3
C24 C25 H25A 119.3
C25 C26 C27 120.0(3)
C25 C26 H26A 120.0
C27 C26 H26A 120.0
C28 C27 C26 120.5(3)
C28 C27 H27A 119.7
C26 C27 H27A 119.7
C27 C28 C29 121.0(3)
C27 C28 H28A 119.5
C29 C28 H28A 119.5
C28 C29 C24 118.2(3)
C28 C29 C20 122.4(3)
C24 C29 C20 119.4(3)
C31 C30 C39 121.2(3)
C31 C30 C20 124.6(3)
C39 C30 C20 114.0(3)
C30 C31 C32 117.8(3)
C30 C31 P1 120.4(2)
C32 C31 P1 121.9(3)
C33 C32 C31 122.0(3)
C33 C32 H32A 119.0
C31 C32 H32A 119.0
C32 C33 C34 121.3(3)
C32 C33 H33A 119.4
C34 C33 H33A 119.4
C35 C34 C33 122.5(3)
C35 C34 C39 119.1(3)
C33 C34 C39 118.3(3)
C36 C35 C34 121.3(3)
C36 C35 H35A 119.3
C34 C35 H35A 119.3
C35 C36 C37 119.4(4)
C35 C36 H36A 120.3
C37 C36 H36A 120.3
C38 C37 C36 120.8(4)
C38 C37 H37A 119.6
C36 C37 H37A 119.6
C37 C38 C39 121.5(3)
C37 C38 H38A 119.2
C39 C38 H38A 119.2
C38 C39 C34 117.8(3)
C38 C39 C30 123.1(3)
C34 C39 C30 119.1(3)
C46 C41 C42 117.8(3)
C46 C41 P2 122.8(2)
C42 C41 P2 119.0(2)
C43 C42 C41 120.9(3)
C43 C42 H42A 119.6
C41 C42 H42A 119.6
C42 C43 C44 120.0(3)
C42 C43 H43A 120.0
C44 C43 H43A 120.0
C45 C44 C43 119.2(3)
C45 C44 H44A 120.4
C43 C44 H44A 120.4
C44 C45 C46 121.1(4)
C44 C45 H45A 119.5
C46 C45 H45A 119.5
C41 C46 C45 121.0(3)
C41 C46 H46A 119.5
C45 C46 H46A 119.5
C52 C51 C56 118.8(3)
C52 C51 P2 118.6(3)
C56 C51 P2 122.2(3)
C51 C52 C53 119.9(4)
C51 C52 H52A 120.1
C53 C52 H52A 120.1
C54 C53 C52 120.3(4)
C54 C53 H53A 119.8
C52 C53 H53A 119.8
C53 C54 C55 120.7(4)
C53 C54 H54A 119.7
C55 C54 H54A 119.7
C54 C55 C56 119.1(4)
C54 C55 H55A 120.4
C56 C55 H55A 120.4
C51 C56 C55 121.2(4)
C51 C56 H56A 119.4
C55 C56 H56A 119.4
C66 C61 C62 117.4(3)
C66 C61 P1 122.8(3)
C62 C61 P1 119.1(3)
C63 C62 C61 122.0(4)
C63 C62 H62A 119.0
C61 C62 H62A 119.0
C64 C63 C62 118.7(4)
C64 C63 H63A 120.7
C62 C63 H63A 120.7
C65 C64 C63 120.3(4)
C65 C64 H64A 119.8
C63 C64 H64A 119.8
C64 C65 C66 120.8(4)
C64 C65 H65A 119.6
C66 C65 H65A 119.6
C61 C66 C65 120.7(4)
C61 C66 H66A 119.7
C65 C66 H66A 119.7
C72 C71 C76 118.6(3)
C72 C71 P1 119.6(2)
C76 C71 P1 121.4(3)
C71 C72 C73 120.6(3)
C71 C72 H72A 119.7
C73 C72 H72A 119.7
C74 C73 C72 120.5(4)
C74 C73 H73A 119.7
C72 C73 H73A 119.7
C73 C74 C75 119.7(3)
C73 C74 H74A 120.2
C75 C74 H74A 120.2
C74 C75 C76 120.3(3)
C74 C75 H75A 119.8
C76 C75 H75A 119.8
C75 C76 C71 120.3(3)
C75 C76 H76A 119.9
C71 C76 H76A 119.9
C2S C1S C6S 120.0
C2S C1S H1SA 120.0
C6S C1S H1SA 120.0
C1S C2S C3S 120.0
C1S C2S H2SA 120.0
C3S C2S H2SA 120.0
C4S C3S C2S 120.0
C4S C3S H3SA 120.0
C2S C3S H3SA 120.0
C3S C4S C5S 120.0
C3S C4S H4SA 120.0
C5S C4S H4SA 120.0
C6S C5S C4S 120.0
C6S C5S H5SA 120.0
C4S C5S H5SA 120.0
C5S C6S C1S 120.0
C5S C6S H6SA 120.0
C1S C6S H6SA 120.0

loop_
_geom_bond_atom_site_label_1
_geom_bond_atom_site_label_2
_geom_bond_distance
Ru1 H1RU 1.60(3)
Ru1 C11 2.104(3)
Ru1 N1 2.195(3)
Ru1 N2 2.219(3)
Ru1 P1 2.2258(8)
Ru1 P2 2.2821(9)
P1 C61 1.843(3)
P1 C71 1.849(3)
P1 C31 1.864(3)
P2 C51 1.845(3)
P2 C41 1.847(3)
P2 C21 1.848(3)
O1 C9 1.388(4)
O1 C12 1.422(5)
O2 C16 1.358(4)
O2 C19 1.433(4)
N1 H1C 0.88(4)
N1 H1B 0.96(5)
N1 C1 1.493(4)
N2 H2B 0.76(3)
N2 H2A 0.95(4)
N2 C2 1.508(4)
C1 C3 1.550(5)
C1 C2 1.564(4)
C1 H1A 1.0000
C2 C13 1.521(4)
C2 C6 1.525(4)
C3 C4 1.534(5)
C3 C5 1.548(5)
C3 H3A 1.0000
C4 H4A 0.9800
C4 H4B 0.9800
C4 H4C 0.9800
C5 H5A 0.9800
C5 H5B 0.9800
C5 H5C 0.9800
C6 C7 1.386(5)
C6 C11 1.423(5)
C7 C8 1.397(5)
C7 H7A 0.9500
C8 C9 1.395(5)
C8 H8A 0.9500
C9 C10 1.390(5)
C10 C11 1.395(4)
C10 H10A 0.9500
C12 H12A 0.9800
C12 H12B 0.9800
C12 H12C 0.9800
C13 C14 1.387(4)
C13 C18 1.405(5)
C14 C15 1.395(5)
C14 H14A 0.9500
C15 C16 1.388(5)
C15 H15A 0.9500
C16 C17 1.399(5)
C17 C18 1.379(5)
C17 H17A 0.9500
C18 H18A 0.9500
C19 H19A 0.9800
C19 H19B 0.9800
C19 H19C 0.9800
C20 C21 1.389(4)
C20 C29 1.437(4)
C20 C30 1.500(4)
C21 C22 1.425(4)
C22 C23 1.363(4)
C22 H22A 0.9500
C23 C24 1.407(5)
C23 H23A 0.9500
C24 C25 1.424(5)
C24 C29 1.424(5)
C25 C26 1.340(5)
C25 H25A 0.9500
C26 C27 1.412(6)
C26 H26A 0.9500
C27 C28 1.367(5)
C27 H27A 0.9500
C28 C29 1.413(5)
C28 H28A 0.9500
C30 C31 1.386(5)
C30 C39 1.435(5)
C31 C32 1.431(4)
C32 C33 1.358(5)
C32 H32A 0.9500
C33 C34 1.412(5)
C33 H33A 0.9500
C34 C35 1.411(5)
C34 C39 1.430(4)
C35 C36 1.377(6)
C35 H35A 0.9500
C36 C37 1.400(4)
C36 H36A 0.9500
C37 C38 1.367(5)
C37 H37A 0.9500
C38 C39 1.414(5)
C38 H38A 0.9500
C41 C46 1.384(5)
C41 C42 1.414(5)
C42 C43 1.387(5)
C42 H42A 0.9500
C43 C44 1.394(5)
C43 H43A 0.9500
C44 C45 1.374(6)
C44 H44A 0.9500
C45 C46 1.389(5)
C45 H45A 0.9500
C46 H46A 0.9500
C51 C52 1.387(5)
C51 C56 1.391(5)
C52 C53 1.405(6)
C52 H52A 0.9500
C53 C54 1.369(7)
C53 H53A 0.9500
C54 C55 1.380(7)
C54 H54A 0.9500
C55 C56 1.396(5)
C55 H55A 0.9500
C56 H56A 0.9500
C61 C66 1.382(5)
C61 C62 1.406(5)
C62 C63 1.390(5)
C62 H62A 0.9500
C63 C64 1.378(6)
C63 H63A 0.9500
C64 C65 1.373(6)
C64 H64A 0.9500
C65 C66 1.388(6)
C65 H65A 0.9500
C66 H66A 0.9500
C71 C72 1.387(5)
C71 C76 1.408(5)
C72 C73 1.398(5)
C72 H72A 0.9500
C73 C74 1.374(5)
C73 H73A 0.9500
C74 C75 1.389(6)
C74 H74A 0.9500
C75 C76 1.390(5)
C75 H75A 0.9500
C76 H76A 0.9500
C1S C2S 1.3900
C1S C6S 1.3900
C1S H1SA 0.9500
C2S C3S 1.3900
C2S H2SA 0.9500
C3S C4S 1.3900
C3S H3SA 0.9500
C4S C5S 1.3900
C4S H4SA 0.9500
C5S C6S 1.3900
C5S H5SA 0.9500
C6S H6SA 0.9500
